data_4337064
loop_
_publ_author_name
'Antoine B\'eziau'
'St\'ephane A. Baudron'
'Audrey Fluck'
'Mir Wais Hosseini'

_publ_contact_author
; Prof Mir Wais Hosseini
  Laboratoire de Tectonique Mol\'eculaire, 
  UMR CNRS 7140, Universit\'e de Strasbourg,
  CS 90032
  F-67081 Strasbourg Cedex, France 
;
_publ_contact_author_email hosseini@unistra.fr
_publ_contact_author_fax '33 3 68 85 13 23'
_publ_contact_author_phone '33 3 68 85 13 25'
_publ_section_title
;
 From Sequential to One-Pot Synthesis of Dipyrrin Based Grid-Type Mixed
 Metal-Organic Frameworks
;
_journal_name_full 'Inorganic Chemistry'
_journal_page_first 14439
_journal_page_last 14448
_journal_paper_doi 10.1021/ic402892f
_journal_volume 52
_journal_year 2013
_chemical_formula_moiety 'C28 H20 N6 Pd, 2(C H Cl3) '
_chemical_formula_sum 'C30 H22 Cl6 N6 Pd'
_chemical_formula_weight 785.64
_chemical_name_systematic
;
 ?
;
_space_group_IT_number 2
_symmetry_cell_setting triclinic
_symmetry_space_group_name_Hall '-P 1'
_symmetry_space_group_name_H-M 'P -1'
_atom_sites_solution_hydrogens geom
_atom_sites_solution_primary direct
_atom_sites_solution_secondary difmap
_audit_creation_method SHELXL-97
_cell_angle_alpha 79.4360(10)
_cell_angle_beta 85.5140(10)
_cell_angle_gamma 65.8270(10)
_cell_formula_units_Z 1
_cell_length_a 9.3800(2)
_cell_length_b 9.4527(2)
_cell_length_c 9.5969(2)
_cell_measurement_reflns_used 9871
_cell_measurement_temperature 173(2)
_cell_measurement_theta_max 29.08
_cell_measurement_theta_min 2.38
_cell_volume 763.14(3)
_computing_cell_refinement 'Bruker SAINT'
_computing_data_collection 'Bruker APEX2'
_computing_data_reduction 'Bruker SAINT'
_computing_molecular_graphics 'Bruker SHELXTL'
_computing_publication_material 'Bruker SHELXTL'
_computing_structure_refinement 'SHELXL-97 (Sheldrick, 2008)'
_computing_structure_solution 'SHELXS-97 (Sheldrick, 2008)'
_diffrn_ambient_temperature 173(2)
_diffrn_measured_fraction_theta_full 0.977
_diffrn_measured_fraction_theta_max 0.977
_diffrn_measurement_device_type 'Bruker APEX-II CCD'
_diffrn_measurement_method '\f and \w scans'
_diffrn_radiation_monochromator graphite
_diffrn_radiation_source 'fine-focus sealed tube'
_diffrn_radiation_type MoK\a
_diffrn_radiation_wavelength 0.71073
_diffrn_reflns_av_R_equivalents 0.0281
_diffrn_reflns_av_sigmaI/netI 0.0267
_diffrn_reflns_limit_h_max 13
_diffrn_reflns_limit_h_min -12
_diffrn_reflns_limit_k_max 12
_diffrn_reflns_limit_k_min -10
_diffrn_reflns_limit_l_max 13
_diffrn_reflns_limit_l_min -13
_diffrn_reflns_number 27277
_diffrn_reflns_theta_full 29.39
_diffrn_reflns_theta_max 29.39
_diffrn_reflns_theta_min 2.38
_exptl_absorpt_coefficient_mu 1.167
_exptl_absorpt_correction_T_max 0.9770
_exptl_absorpt_correction_T_min 0.8631
_exptl_absorpt_correction_type multi-scan
_exptl_absorpt_process_details sadabs
_exptl_crystal_colour orange
_exptl_crystal_density_diffrn 1.709
_exptl_crystal_description plate
_exptl_crystal_F_000 392
_exptl_crystal_size_max 0.13
_exptl_crystal_size_mid 0.05
_exptl_crystal_size_min 0.02
_refine_diff_density_max 0.613
_refine_diff_density_min -0.483
_refine_diff_density_rms 0.074
_refine_ls_extinction_method none
_refine_ls_goodness_of_fit_ref 1.049
_refine_ls_hydrogen_treatment constr
_refine_ls_matrix_type full
_refine_ls_number_parameters 196
_refine_ls_number_reflns 4105
_refine_ls_number_restraints 0
_refine_ls_restrained_S_all 1.049
_refine_ls_R_factor_all 0.0310
_refine_ls_R_factor_gt 0.0272
_refine_ls_shift/su_max 0.000
_refine_ls_shift/su_mean 0.000
_refine_ls_structure_factor_coef Fsqd
_refine_ls_weighting_details 'calc w=1/[\s^2^(Fo^2^)+(0.0150P)^2^+0.6473P] where P=(Fo^2^+2Fc^2^)/3'
_refine_ls_weighting_scheme calc
_refine_ls_wR_factor_gt 0.0516
_refine_ls_wR_factor_ref 0.0534
_reflns_number_gt 3816
_reflns_number_total 4105
_reflns_threshold_expression >2sigma(I)
_cod_data_source_file ic402892f_si_002_06.cif
_cod_data_source_block compound5_CHCl3
_cod_original_sg_symbol_H-M 'P -1 '
_cod_database_code 4337064

loop_
_symmetry_equiv_pos_as_xyz
'x, y, z'
'-x, -y, -z'

loop_
_atom_site_label
_atom_site_type_symbol
_atom_site_fract_x
_atom_site_fract_y
_atom_site_fract_z
_atom_site_U_iso_or_equiv
_atom_site_adp_type
_atom_site_occupancy
_atom_site_symmetry_multiplicity
_atom_site_calc_flag
_atom_site_refinement_flags
C1 C 0.0482(2) 0.8781(2) 0.72103(18) 0.0235(4) Uani 1 1 d .
H1 H -0.0102 0.9763 0.6694 0.028 Uiso 1 1 calc R
C2 C 0.1322(2) 0.7416(2) 0.66069(19) 0.0274(4) Uani 1 1 d .
H2 H 0.1384 0.7338 0.5650 0.033 Uiso 1 1 calc R
C3 C 0.2025(2) 0.6231(2) 0.77000(19) 0.0231(4) Uani 1 1 d .
H3 H 0.2680 0.5197 0.7627 0.028 Uiso 1 1 calc R
C4 C 0.15660(19) 0.68762(19) 0.89723(18) 0.0180(3) Uani 1 1 d .
C5 C 0.17529(18) 0.60692(19) 1.03507(18) 0.0176(3) Uani 1 1 d .
C6 C 0.08872(19) 0.66846(18) 1.15159(17) 0.0174(3) Uani 1 1 d .
C7 C 0.0630(2) 0.5814(2) 1.28027(18) 0.0234(4) Uani 1 1 d .
H7 H 0.1189 0.4749 1.3131 0.028 Uiso 1 1 calc R
C8 C -0.0600(2) 0.6840(2) 1.34735(19) 0.0276(4) Uani 1 1 d .
H8 H -0.1047 0.6601 1.4335 0.033 Uiso 1 1 calc R
C9 C -0.1051(2) 0.8316(2) 1.26085(19) 0.0236(4) Uani 1 1 d .
H9 H -0.1867 0.9226 1.2817 0.028 Uiso 1 1 calc R
C10 C 0.28244(19) 0.43675(19) 1.06240(18) 0.0190(3) Uani 1 1 d .
C11 C 0.2470(2) 0.3223(2) 1.0207(2) 0.0273(4) Uani 1 1 d .
H11 H 0.1569 0.3498 0.9691 0.033 Uiso 1 1 calc R
C12 C 0.3483(2) 0.1660(2) 1.0573(2) 0.0304(4) Uani 1 1 d .
H12 H 0.3230 0.0900 1.0293 0.036 Uiso 1 1 calc R
C13 C 0.5137(2) 0.2295(2) 1.1669(2) 0.0264(4) Uani 1 1 d .
H13 H 0.6061 0.1989 1.2159 0.032 Uiso 1 1 calc R
C14 C 0.4198(2) 0.3888(2) 1.13654(19) 0.0237(4) Uani 1 1 d .
H14 H 0.4485 0.4621 1.1654 0.028 Uiso 1 1 calc R
N1 N 0.06317(16) 0.84831(16) 0.86132(14) 0.0184(3) Uani 1 1 d .
N2 N -0.01603(16) 0.82488(16) 1.14474(15) 0.0181(3) Uani 1 1 d .
N3 N 0.47995(18) 0.11803(17) 1.13027(17) 0.0276(3) Uani 1 1 d .
Pd1 Pd 0.0000 1.0000 1.0000 0.01513(5) Uani 1 2 d S
C15 C 0.4508(2) 0.8398(2) 0.3574(2) 0.0290(4) Uani 1 1 d .
H15 H 0.5207 0.8787 0.2971 0.035 Uiso 1 1 calc R
Cl1 Cl 0.34567(7) 0.78423(7) 0.25018(7) 0.05029(16) Uani 1 1 d .
Cl2 Cl 0.32085(6) 0.99118(6) 0.44543(6) 0.03896(13) Uani 1 1 d .
Cl3 Cl 0.56366(7) 0.67632(7) 0.48021(6) 0.04328(14) Uani 1 1 d .

loop_
_atom_site_aniso_label
_atom_site_aniso_U_11
_atom_site_aniso_U_22
_atom_site_aniso_U_33
_atom_site_aniso_U_23
_atom_site_aniso_U_13
_atom_site_aniso_U_12
C1 0.0271(9) 0.0210(8) 0.0223(8) -0.0026(7) -0.0051(7) -0.0090(7)
C2 0.0354(10) 0.0286(10) 0.0209(9) -0.0087(7) -0.0006(7) -0.0136(8)
C3 0.0256(9) 0.0183(8) 0.0261(9) -0.0090(7) 0.0021(7) -0.0078(7)
C4 0.0164(7) 0.0149(8) 0.0231(8) -0.0055(6) -0.0003(6) -0.0056(6)
C5 0.0157(7) 0.0132(7) 0.0251(8) -0.0044(6) -0.0039(6) -0.0057(6)
C6 0.0175(7) 0.0132(7) 0.0213(8) -0.0027(6) -0.0034(6) -0.0054(6)
C7 0.0286(9) 0.0165(8) 0.0234(9) 0.0004(7) -0.0025(7) -0.0086(7)
C8 0.0346(10) 0.0249(9) 0.0224(9) -0.0010(7) 0.0046(8) -0.0132(8)
C9 0.0234(9) 0.0208(9) 0.0253(9) -0.0065(7) 0.0043(7) -0.0071(7)
C10 0.0187(8) 0.0146(8) 0.0218(8) -0.0036(6) 0.0006(6) -0.0048(7)
C11 0.0246(9) 0.0182(8) 0.0388(11) -0.0072(8) -0.0075(8) -0.0059(7)
C12 0.0334(10) 0.0161(8) 0.0427(11) -0.0082(8) -0.0041(9) -0.0090(8)
C13 0.0219(9) 0.0203(9) 0.0311(10) -0.0004(7) -0.0052(7) -0.0034(7)
C14 0.0234(9) 0.0157(8) 0.0315(9) -0.0031(7) -0.0054(7) -0.0068(7)
N1 0.0190(7) 0.0143(6) 0.0203(7) -0.0035(5) -0.0021(5) -0.0045(6)
N2 0.0177(7) 0.0136(6) 0.0212(7) -0.0035(5) -0.0003(5) -0.0041(6)
N3 0.0275(8) 0.0153(7) 0.0343(9) -0.0039(6) -0.0007(7) -0.0028(6)
Pd1 0.01571(9) 0.01058(9) 0.01711(9) -0.00257(6) -0.00136(6) -0.00294(7)
C15 0.0296(10) 0.0294(10) 0.0318(10) -0.0095(8) 0.0012(8) -0.0141(8)
Cl1 0.0533(3) 0.0446(3) 0.0589(4) -0.0233(3) -0.0168(3) -0.0167(3)
Cl2 0.0357(3) 0.0378(3) 0.0456(3) -0.0198(2) 0.0036(2) -0.0123(2)
Cl3 0.0405(3) 0.0390(3) 0.0427(3) -0.0030(2) -0.0045(2) -0.0092(2)

loop_
_atom_type_symbol
_atom_type_description
_atom_type_scat_dispersion_real
_atom_type_scat_dispersion_imag
_atom_type_scat_source
C C 0.0033 0.0016 'International Tables Vol C Tables 4.2.6.8 and 6.1.1.4'
H H 0.0000 0.0000 'International Tables Vol C Tables 4.2.6.8 and 6.1.1.4'
N N 0.0061 0.0033 'International Tables Vol C Tables 4.2.6.8 and 6.1.1.4'
Cl Cl 0.1484 0.1585 'International Tables Vol C Tables 4.2.6.8 and 6.1.1.4'
Pd Pd -0.9988 1.0072 'International Tables Vol C Tables 4.2.6.8 and 6.1.1.4'

loop_
_geom_angle_atom_site_label_1
_geom_angle_atom_site_label_2
_geom_angle_atom_site_label_3
_geom_angle
_geom_angle_site_symmetry_1
_geom_angle_site_symmetry_3
N1 C1 C2 111.32(15) . .
N1 C1 H1 124.3 . .
C2 C1 H1 124.3 . .
C3 C2 C1 106.68(16) . .
C3 C2 H2 126.7 . .
C1 C2 H2 126.7 . .
C2 C3 C4 107.09(15) . .
C2 C3 H3 126.5 . .
C4 C3 H3 126.5 . .
C5 C4 N1 123.29(14) . .
C5 C4 C3 127.58(15) . .
N1 C4 C3 108.31(14) . .
C4 C5 C6 124.74(15) . .
C4 C5 C10 118.96(15) . .
C6 C5 C10 115.97(15) . .
N2 C6 C5 123.40(15) . .
N2 C6 C7 108.49(14) . .
C5 C6 C7 126.48(15) . .
C8 C7 C6 106.97(15) . .
C8 C7 H7 126.5 . .
C6 C7 H7 126.5 . .
C7 C8 C9 106.66(16) . .
C7 C8 H8 126.7 . .
C9 C8 H8 126.7 . .
N2 C9 C8 111.26(15) . .
N2 C9 H9 124.4 . .
C8 C9 H9 124.4 . .
C11 C10 C14 117.96(15) . .
C11 C10 C5 122.25(15) . .
C14 C10 C5 119.75(15) . .
C10 C11 C12 118.72(17) . .
C10 C11 H11 120.6 . .
C12 C11 H11 120.6 . .
N3 C12 C11 123.93(18) . .
N3 C12 H12 118.0 . .
C11 C12 H12 118.0 . .
N3 C13 C14 124.06(17) . .
N3 C13 H13 118.0 . .
C14 C13 H13 118.0 . .
C10 C14 C13 118.80(17) . .
C10 C14 H14 120.6 . .
C13 C14 H14 120.6 . .
C1 N1 C4 106.53(14) . .
C1 N1 Pd1 129.17(12) . .
C4 N1 Pd1 123.59(11) . .
C9 N2 C6 106.58(14) . .
C9 N2 Pd1 129.58(12) . .
C6 N2 Pd1 123.11(11) . .
C13 N3 C12 116.51(15) . .
N2 Pd1 N2 180.0 . 2_577
N2 Pd1 N1 86.58(6) . .
N2 Pd1 N1 93.42(6) 2_577 .
N2 Pd1 N1 93.42(6) . 2_577
N2 Pd1 N1 86.58(6) 2_577 2_577
N1 Pd1 N1 180.0 . 2_577
Cl3 C15 Cl1 109.84(11) . .
Cl3 C15 Cl2 110.57(11) . .
Cl1 C15 Cl2 109.90(11) . .
Cl3 C15 H15 108.8 . .
Cl1 C15 H15 108.8 . .
Cl2 C15 H15 108.8 . .

loop_
_geom_bond_atom_site_label_1
_geom_bond_atom_site_label_2
_geom_bond_distance
_geom_bond_site_symmetry_2
C1 N1 1.330(2) .
C1 C2 1.411(2) .
C1 H1 0.9300 .
C2 C3 1.365(3) .
C2 H2 0.9300 .
C3 C4 1.423(2) .
C3 H3 0.9300 .
C4 C5 1.385(2) .
C4 N1 1.400(2) .
C5 C6 1.399(2) .
C5 C10 1.493(2) .
C6 N2 1.393(2) .
C6 C7 1.415(2) .
C7 C8 1.372(3) .
C7 H7 0.9300 .
C8 C9 1.401(3) .
C8 H8 0.9300 .
C9 N2 1.335(2) .
C9 H9 0.9300 .
C10 C11 1.384(2) .
C10 C14 1.385(2) .
C11 C12 1.386(2) .
C11 H11 0.9300 .
C12 N3 1.335(2) .
C12 H12 0.9300 .
C13 N3 1.327(2) .
C13 C14 1.386(2) .
C13 H13 0.9300 .
C14 H14 0.9300 .
N1 Pd1 2.0147(13) .
N2 Pd1 2.0051(14) .
Pd1 N2 2.0051(14) 2_577
Pd1 N1 2.0147(13) 2_577
C15 Cl3 1.756(2) .
C15 Cl1 1.757(2) .
C15 Cl2 1.7611(19) .
C15 H15 0.9800 .
